data_7109603
loop_
_publ_author_name
'Yun-Ting Wang'
'Meng-Ting Chang'
'Gene-Hsiang Lee'
'Shie-Ming Peng'
'Ching-Wen Chiu'

_publ_section_title
;
 Planar tris-N-heterocyclic carbenes
;
_journal_name_full Chem.Commun.
_journal_page_first 7258
_journal_paper_doi 10.1039/c3cc43278e
_journal_volume 49
_journal_year 2013
_chemical_formula_sum 'C76.5 H78 B3 Cl3 F12 N6 O'
_chemical_formula_weight 1464.23
_chemical_name_systematic
; 
 ? 
;
_space_group_IT_number 14
_symmetry_cell_setting monoclinic
_symmetry_space_group_name_Hall '-P 2ybc'
_symmetry_space_group_name_H-M 'P 1 21/c 1'
_atom_sites_solution_hydrogens geom
_atom_sites_solution_primary direct
_atom_sites_solution_secondary difmap
_audit_creation_method SHELXL-97
_cell_angle_alpha 90.00
_cell_angle_beta 98.6191(6)
_cell_angle_gamma 90.00
_cell_formula_units_Z 8
_cell_length_a 18.1690(3)
_cell_length_b 35.2816(6)
_cell_length_c 23.4175(4)
_cell_measurement_reflns_used 71682
_cell_measurement_temperature 150(2)
_cell_measurement_theta_max 25.00
_cell_measurement_theta_min 1.05
_cell_volume 14841.8(4)
_computing_cell_refinement DENZO-SMN
_computing_data_collection 'NONIUS COLLECT'
_computing_data_reduction DENZO-SMN
_computing_molecular_graphics 'Bruker SHELXTL'
_computing_publication_material 'Bruker SHELXTL'
_computing_structure_refinement 'SHELXL-97 (Sheldrick, 1997)'
_computing_structure_solution 'SHELXS-97 (Sheldrick, 1990)'
_diffrn_ambient_temperature 150(2)
_diffrn_measured_fraction_theta_full 0.995
_diffrn_measured_fraction_theta_max 0.995
_diffrn_measurement_device_type 'NONIUS KappaCCD'
_diffrn_measurement_method '\w scans'
_diffrn_radiation_monochromator graphite
_diffrn_radiation_source 'fine-focus sealed tube'
_diffrn_radiation_type MoK\a
_diffrn_radiation_wavelength 0.71073
_diffrn_reflns_av_R_equivalents 0.0503
_diffrn_reflns_av_sigmaI/netI 0.0755
_diffrn_reflns_limit_h_max 21
_diffrn_reflns_limit_h_min -21
_diffrn_reflns_limit_k_max 41
_diffrn_reflns_limit_k_min -41
_diffrn_reflns_limit_l_max 27
_diffrn_reflns_limit_l_min -25
_diffrn_reflns_number 71682
_diffrn_reflns_theta_full 25.00
_diffrn_reflns_theta_max 25.00
_diffrn_reflns_theta_min 1.05
_exptl_absorpt_coefficient_mu 0.202
_exptl_absorpt_correction_T_max 0.961
_exptl_absorpt_correction_T_min 0.936
_exptl_absorpt_correction_type multi-scan
_exptl_crystal_colour brown
_exptl_crystal_density_diffrn 1.311
_exptl_crystal_density_method 'not measured'
_exptl_crystal_description block
_exptl_crystal_F_000 6088
_exptl_crystal_size_max 0.40
_exptl_crystal_size_mid 0.25
_exptl_crystal_size_min 0.25
_refine_diff_density_max 2.135
_refine_diff_density_min -1.190
_refine_diff_density_rms 0.103
_refine_ls_extinction_method none
_refine_ls_goodness_of_fit_ref 1.009
_refine_ls_hydrogen_treatment constr
_refine_ls_matrix_type full
_refine_ls_number_parameters 1859
_refine_ls_number_reflns 26028
_refine_ls_number_restraints 263
_refine_ls_restrained_S_all 1.019
_refine_ls_R_factor_all 0.2059
_refine_ls_R_factor_gt 0.1369
_refine_ls_shift/su_max 0.022
_refine_ls_shift/su_mean 0.002
_refine_ls_structure_factor_coef Fsqd
_refine_ls_weighting_details 'calc w=1/[\s^2^(Fo^2^)+(0.0923P)^2^+81.5130P] where P=(Fo^2^+2Fc^2^)/3'
_refine_ls_weighting_scheme calc
_refine_ls_wR_factor_gt 0.3159
_refine_ls_wR_factor_ref 0.3466
_reflns_number_gt 12992
_reflns_number_total 26028
_reflns_threshold_expression >2sigma(I)
_cod_data_source_file c3cc43278e.txt
_cod_data_source_block ic15836
_cod_original_sg_symbol_H-M P2(1)/c
_cod_original_formula_sum 'C76.50 H78 B3 Cl3 F12 N6 O'
_cod_database_code 7109603

loop_
_symmetry_equiv_pos_as_xyz
'x, y, z'
'-x, y+1/2, -z+1/2'
'-x, -y, -z'
'x, -y-1/2, z-1/2'

loop_
_atom_site_label
_atom_site_type_symbol
_atom_site_fract_x
_atom_site_fract_y
_atom_site_fract_z
_atom_site_U_iso_or_equiv
_atom_site_adp_type
_atom_site_occupancy
_atom_site_symmetry_multiplicity
_atom_site_calc_flag
_atom_site_refinement_flags
_atom_site_disorder_assembly
_atom_site_disorder_group
N1 N -0.0421(3) 0.67249(14) 0.1564(2) 0.0478(14) Uani 1 1 d . . .
N2 N 0.0326(3) 0.65871(14) 0.2364(2) 0.0493(14) Uani 1 1 d . . .
N3 N 0.2575(3) 0.81484(13) 0.3998(2) 0.0396(12) Uani 1 1 d . . .
N4 N 0.2471(3) 0.87278(14) 0.3666(2) 0.0429(13) Uani 1 1 d . . .
N5 N -0.0488(3) 0.91878(14) 0.1103(2) 0.0474(14) Uani 1 1 d . . .
N6 N -0.1337(3) 0.87580(15) 0.0823(2) 0.0482(13) Uani 1 1 d . . .
C1 C -0.0117(4) 0.64492(19) 0.1905(3) 0.0531(18) Uani 1 1 d . . .
H1 H -0.0204 0.6187 0.1832 0.064 Uiso 1 1 calc R . .
C2 C 0.2823(3) 0.85001(17) 0.4069(3) 0.0428(15) Uani 1 1 d . . .
H2 H 0.3203 0.8579 0.4369 0.051 Uiso 1 1 calc R . .
C3 C -0.1130(4) 0.91146(18) 0.0766(3) 0.0492(17) Uani 1 1 d . . .
H3 H -0.1403 0.9294 0.0516 0.059 Uiso 1 1 calc R . .
C4 C -0.0166(4) 0.70703(16) 0.1815(3) 0.0435(15) Uani 1 1 d . . .
C5 C 0.0310(3) 0.69838(16) 0.2319(3) 0.0419(15) Uani 1 1 d . . .
C6 C 0.0705(3) 0.72612(16) 0.2649(3) 0.0415(15) Uani 1 1 d . . .
H6 H 0.1043 0.7198 0.2986 0.050 Uiso 1 1 calc R . .
C7 C 0.0595(3) 0.76363(16) 0.2475(2) 0.0389(14) Uani 1 1 d . . .
C8 C 0.1050(3) 0.79418(16) 0.2775(2) 0.0359(14) Uani 1 1 d . . .
C9 C 0.1573(3) 0.78554(16) 0.3261(3) 0.0402(14) Uani 1 1 d . . .
H9 H 0.1621 0.7605 0.3411 0.048 Uiso 1 1 calc R . .
C10 C 0.2012(3) 0.81432(16) 0.3513(2) 0.0364(14) Uani 1 1 d . . .
C11 C 0.1949(3) 0.85123(17) 0.3305(3) 0.0408(15) Uani 1 1 d . . .
C12 C 0.1450(3) 0.86053(16) 0.2826(3) 0.0414(15) Uani 1 1 d . . .
H12 H 0.1416 0.8858 0.2684 0.050 Uiso 1 1 calc R . .
C13 C 0.0992(3) 0.83205(16) 0.2551(3) 0.0389(14) Uani 1 1 d . . .
C14 C 0.0410(3) 0.84136(16) 0.2057(3) 0.0392(14) Uani 1 1 d . . .
C15 C 0.0333(3) 0.87802(16) 0.1836(3) 0.0436(15) Uani 1 1 d . . .
H15 H 0.0680 0.8973 0.1975 0.052 Uiso 1 1 calc R . .
C16 C -0.0259(3) 0.88561(16) 0.1410(3) 0.0442(16) Uani 1 1 d . . .
C17 C -0.0791(3) 0.85811(17) 0.1221(3) 0.0434(15) Uani 1 1 d . . .
C18 C -0.0721(3) 0.82143(17) 0.1418(3) 0.0450(16) Uani 1 1 d . . .
H18 H -0.1087 0.8029 0.1288 0.054 Uiso 1 1 calc R . .
C19 C -0.0094(3) 0.81233(16) 0.1815(3) 0.0418(15) Uani 1 1 d . . .
C20 C 0.0053(3) 0.77254(16) 0.1982(3) 0.0405(15) Uani 1 1 d . . .
C21 C -0.0306(3) 0.74360(16) 0.1640(3) 0.0433(15) Uani 1 1 d . . .
H21 H -0.0637 0.7492 0.1296 0.052 Uiso 1 1 calc R . .
C22 C -0.0889(4) 0.66702(17) 0.1010(3) 0.0472(17) Uani 1 1 d . . .
C23 C -0.0538(4) 0.6638(2) 0.0527(3) 0.0597(19) Uani 1 1 d . . .
C24 C -0.1009(5) 0.6567(2) 0.0005(3) 0.066(2) Uani 1 1 d . . .
H24 H -0.0798 0.6543 -0.0341 0.079 Uiso 1 1 calc R . .
C25 C -0.1768(4) 0.65305(19) -0.0020(3) 0.059(2) Uani 1 1 d . . .
C26 C -0.2074(4) 0.6568(2) 0.0462(4) 0.064(2) Uani 1 1 d . . .
H26 H -0.2598 0.6543 0.0440 0.077 Uiso 1 1 calc R . .
C27 C -0.1643(4) 0.6643(2) 0.1000(3) 0.0563(18) Uani 1 1 d . . .
C28 C 0.0284(5) 0.6679(3) 0.0550(4) 0.099(3) Uani 1 1 d . . .
H28A H 0.0410 0.6665 0.0158 0.148 Uiso 1 1 calc R . .
H28B H 0.0538 0.6474 0.0785 0.148 Uiso 1 1 calc R . .
H28C H 0.0445 0.6924 0.0723 0.148 Uiso 1 1 calc R . .
C29 C -0.2226(5) 0.6437(2) -0.0604(3) 0.079(3) Uani 1 1 d . . .
H29A H -0.2757 0.6459 -0.0576 0.119 Uiso 1 1 calc R . .
H29B H -0.2116 0.6177 -0.0714 0.119 Uiso 1 1 calc R . .
H29C H -0.2100 0.6614 -0.0896 0.119 Uiso 1 1 calc R . .
C30 C -0.1993(5) 0.6679(3) 0.1538(4) 0.095(3) Uani 1 1 d . . .
H30A H -0.1801 0.6479 0.1811 0.142 Uiso 1 1 calc R . .
H30B H -0.2535 0.6653 0.1441 0.142 Uiso 1 1 calc R . .
H30C H -0.1873 0.6927 0.1715 0.142 Uiso 1 1 calc R . .
C31 C 0.0744(4) 0.63555(17) 0.2805(3) 0.0502(18) Uani 1 1 d . . .
C32 C 0.1324(5) 0.6142(2) 0.2655(3) 0.062(2) Uani 1 1 d . . .
C33 C 0.1689(5) 0.5900(2) 0.3081(4) 0.075(2) Uani 1 1 d . . .
H33 H 0.2082 0.5744 0.2990 0.090 Uiso 1 1 calc R . .
C34 C 0.1498(5) 0.5881(2) 0.3617(4) 0.071(2) Uani 1 1 d . . .
C35 C 0.0922(5) 0.6107(2) 0.3758(4) 0.069(2) Uani 1 1 d . . .
H35 H 0.0794 0.6096 0.4136 0.083 Uiso 1 1 calc R . .
C36 C 0.0533(4) 0.63467(19) 0.3350(3) 0.0580(19) Uani 1 1 d . . .
C37 C 0.1542(5) 0.6153(3) 0.2062(4) 0.093(3) Uani 1 1 d . . .
H37A H 0.2038 0.6041 0.2073 0.140 Uiso 1 1 calc R . .
H37B H 0.1551 0.6416 0.1931 0.140 Uiso 1 1 calc R . .
H37C H 0.1180 0.6009 0.1794 0.140 Uiso 1 1 calc R . .
C38 C 0.1890(6) 0.5598(3) 0.4058(4) 0.101(3) Uani 1 1 d . . .
H38A H 0.1621 0.5356 0.4023 0.151 Uiso 1 1 calc R . .
H38B H 0.1898 0.5699 0.4449 0.151 Uiso 1 1 calc R . .
H38C H 0.2401 0.5557 0.3985 0.151 Uiso 1 1 calc R . .
C39 C -0.0111(5) 0.6583(2) 0.3498(4) 0.079(2) Uani 1 1 d . . .
H39A H 0.0006 0.6853 0.3466 0.119 Uiso 1 1 calc R . .
H39B H -0.0191 0.6527 0.3894 0.119 Uiso 1 1 calc R . .
H39C H -0.0563 0.6523 0.3230 0.119 Uiso 1 1 calc R . .
C40 C 0.2877(3) 0.78307(16) 0.4353(3) 0.0392(14) Uani 1 1 d . . .
C41 C 0.3548(4) 0.76790(19) 0.4253(3) 0.0493(16) Uani 1 1 d . . .
C42 C 0.3870(4) 0.74029(19) 0.4641(3) 0.0530(18) Uani 1 1 d . . .
H42 H 0.4332 0.7294 0.4586 0.064 Uiso 1 1 calc R . .
C43 C 0.3536(4) 0.72857(18) 0.5097(3) 0.0481(16) Uani 1 1 d . . .
C44 C 0.2847(4) 0.74295(19) 0.5158(3) 0.0500(17) Uani 1 1 d . . .
H44 H 0.2602 0.7338 0.5461 0.060 Uiso 1 1 calc R . .
C45 C 0.2499(3) 0.77083(17) 0.4784(3) 0.0431(15) Uani 1 1 d . . .
C46 C 0.3936(4) 0.7808(2) 0.3766(3) 0.072(2) Uani 1 1 d . . .
H46A H 0.4183 0.8051 0.3867 0.108 Uiso 1 1 calc R . .
H46B H 0.3570 0.7839 0.3416 0.108 Uiso 1 1 calc R . .
H46C H 0.4307 0.7619 0.3697 0.108 Uiso 1 1 calc R . .
C47 C 0.3935(4) 0.7009(2) 0.5534(3) 0.064(2) Uani 1 1 d . . .
H47A H 0.4162 0.6807 0.5331 0.096 Uiso 1 1 calc R . .
H47B H 0.3578 0.6898 0.5760 0.096 Uiso 1 1 calc R . .
H47C H 0.4324 0.7143 0.5792 0.096 Uiso 1 1 calc R . .
C48 C 0.1747(4) 0.7864(2) 0.4864(3) 0.062(2) Uani 1 1 d . . .
H48A H 0.1780 0.8140 0.4911 0.093 Uiso 1 1 calc R . .
H48B H 0.1590 0.7750 0.5208 0.093 Uiso 1 1 calc R . .
H48C H 0.1382 0.7803 0.4524 0.093 Uiso 1 1 calc R . .
C49 C 0.2656(3) 0.91257(17) 0.3600(3) 0.0445(16) Uani 1 1 d . . .
C50 C 0.3301(5) 0.9202(2) 0.3395(4) 0.068(2) Uani 1 1 d . . .
C51 C 0.3497(5) 0.9587(3) 0.3379(4) 0.086(3) Uani 1 1 d . . .
H51 H 0.3957 0.9653 0.3258 0.103 Uiso 1 1 calc R . .
C52 C 0.3051(5) 0.9868(2) 0.3530(3) 0.069(2) Uani 1 1 d . . .
C53 C 0.2412(4) 0.9774(2) 0.3719(4) 0.068(2) Uani 1 1 d . . .
H53 H 0.2097 0.9971 0.3818 0.082 Uiso 1 1 calc R . .
C54 C 0.2193(4) 0.9398(2) 0.3773(3) 0.0593(19) Uani 1 1 d . . .
C55 C 0.3764(6) 0.8905(3) 0.3193(6) 0.137(5) Uani 1 1 d . . .
H55A H 0.3502 0.8662 0.3183 0.205 Uiso 1 1 calc R . .
H55B H 0.4236 0.8887 0.3456 0.205 Uiso 1 1 calc R . .
H55C H 0.3864 0.8968 0.2804 0.205 Uiso 1 1 calc R . .
C56 C 0.3292(6) 1.0288(2) 0.3499(4) 0.102(3) Uani 1 1 d . . .
H56A H 0.3661 1.0348 0.3837 0.154 Uiso 1 1 calc R . .
H56B H 0.2857 1.0453 0.3495 0.154 Uiso 1 1 calc R . .
H56C H 0.3511 1.0329 0.3146 0.154 Uiso 1 1 calc R . .
C57 C 0.1503(5) 0.9299(3) 0.4025(6) 0.113(4) Uani 1 1 d . . .
H57A H 0.1151 0.9168 0.3734 0.170 Uiso 1 1 calc R . .
H57B H 0.1273 0.9532 0.4144 0.170 Uiso 1 1 calc R . .
H57C H 0.1636 0.9134 0.4361 0.170 Uiso 1 1 calc R . .
C58 C -0.0110(4) 0.95483(17) 0.1123(3) 0.0480(17) Uani 1 1 d . . .
C59 C 0.0373(4) 0.9609(2) 0.0737(4) 0.064(2) Uani 1 1 d . . .
C60 C 0.0700(4) 0.9971(2) 0.0737(5) 0.082(3) Uani 1 1 d . . .
H60 H 0.1032 1.0023 0.0471 0.098 Uiso 1 1 calc R . .
C61 C 0.0556(5) 1.0246(2) 0.1105(5) 0.077(3) Uani 1 1 d . . .
C62 C 0.0064(5) 1.0171(2) 0.1494(4) 0.074(2) Uani 1 1 d . . .
H62 H -0.0037 1.0365 0.1753 0.089 Uiso 1 1 calc R . .
C63 C -0.0281(5) 0.9822(2) 0.1511(3) 0.065(2) Uani 1 1 d . . .
C64 C 0.0556(7) 0.9317(3) 0.0322(5) 0.119(4) Uani 1 1 d . . .
H64A H 0.0674 0.9077 0.0527 0.179 Uiso 1 1 calc R . .
H64B H 0.0987 0.9400 0.0148 0.179 Uiso 1 1 calc R . .
H64C H 0.0128 0.9281 0.0019 0.179 Uiso 1 1 calc R . .
C65 C 0.0915(5) 1.0639(2) 0.1092(6) 0.140(6) Uani 1 1 d . . .
H65A H 0.1458 1.0613 0.1153 0.210 Uiso 1 1 calc R . .
H65B H 0.0763 1.0797 0.1398 0.210 Uiso 1 1 calc R . .
H65C H 0.0752 1.0758 0.0716 0.210 Uiso 1 1 calc R . .
C66 C -0.0839(7) 0.9745(3) 0.1917(4) 0.115(4) Uani 1 1 d . . .
H66A H -0.1330 0.9698 0.1692 0.173 Uiso 1 1 calc R . .
H66B H -0.0867 0.9965 0.2168 0.173 Uiso 1 1 calc R . .
H66C H -0.0682 0.9522 0.2155 0.173 Uiso 1 1 calc R . .
C67 C -0.2066(3) 0.86069(17) 0.0580(3) 0.0449(16) Uani 1 1 d . . .
C68 C -0.2184(3) 0.84842(18) 0.0012(3) 0.0466(16) Uani 1 1 d . . .
C69 C -0.2895(4) 0.8357(2) -0.0205(3) 0.0562(19) Uani 1 1 d . . .
H69 H -0.2995 0.8271 -0.0594 0.067 Uiso 1 1 calc R . .
C70 C -0.3453(4) 0.8352(2) 0.0125(4) 0.066(2) Uani 1 1 d . . .
C71 C -0.3309(4) 0.8480(2) 0.0687(4) 0.071(2) Uani 1 1 d . . .
H71 H -0.3700 0.8481 0.0915 0.086 Uiso 1 1 calc R . .
C72 C -0.2612(4) 0.8609(2) 0.0929(3) 0.0592(19) Uani 1 1 d . . .
C73 C -0.1603(4) 0.8501(2) -0.0373(3) 0.072(2) Uani 1 1 d . . .
H73A H -0.1618 0.8749 -0.0562 0.108 Uiso 1 1 calc R . .
H73B H -0.1695 0.8302 -0.0667 0.108 Uiso 1 1 calc R . .
H73C H -0.1111 0.8463 -0.0143 0.108 Uiso 1 1 calc R . .
C74 C -0.4230(4) 0.8215(3) -0.0130(5) 0.100(3) Uani 1 1 d . . .
H74A H -0.4286 0.8225 -0.0552 0.151 Uiso 1 1 calc R . .
H74B H -0.4605 0.8378 0.0006 0.151 Uiso 1 1 calc R . .
H74C H -0.4297 0.7953 -0.0007 0.151 Uiso 1 1 calc R . .
C75 C -0.2480(5) 0.8763(3) 0.1537(4) 0.088(3) Uani 1 1 d . . .
H75A H -0.2959 0.8797 0.1675 0.131 Uiso 1 1 calc R . .
H75B H -0.2225 0.9008 0.1540 0.131 Uiso 1 1 calc R . .
H75C H -0.2172 0.8585 0.1790 0.131 Uiso 1 1 calc R . .
N7 N 0.6791(3) 0.77884(16) 0.2903(2) 0.0565(16) Uani 1 1 d . . .
N8 N 0.5962(3) 0.76685(15) 0.2148(2) 0.0530(15) Uani 1 1 d . . .
N9 N 0.3593(5) 0.92691(19) 0.0708(3) 0.105(3) Uani 1 1 d . . .
N10 N 0.3370(4) 0.97363(19) 0.1296(3) 0.094(3) Uani 1 1 d . . .
N11 N 0.6290(3) 1.02085(15) 0.3770(2) 0.0498(14) Uani 1 1 d . A .
N12 N 0.7266(3) 0.98369(15) 0.3980(2) 0.0495(14) Uani 1 1 d . . .
C76 C 0.6465(4) 0.7522(2) 0.2552(3) 0.0575(19) Uani 1 1 d . A .
H76 H 0.6579 0.7259 0.2588 0.069 Uiso 1 1 calc R . .
C77 C 0.3170(6) 0.9576(2) 0.0780(5) 0.120(5) Uani 1 1 d . A .
H77 H 0.2778 0.9666 0.0498 0.144 Uiso 1 1 calc R . .
C78 C 0.6962(4) 1.01708(19) 0.4080(3) 0.0543(18) Uani 1 1 d . . .
H78 H 0.7195 1.0357 0.4339 0.065 Uiso 1 1 calc R . .
C79 C 0.5955(4) 0.80635(17) 0.2233(3) 0.0454(16) Uani 1 1 d . A .
C80 C 0.5507(4) 0.83410(17) 0.1962(3) 0.0468(16) Uani 1 1 d . . .
H80 H 0.5151 0.8285 0.1633 0.056 Uiso 1 1 calc R A .
C81 C 0.5588(3) 0.87098(17) 0.2181(3) 0.0430(15) Uani 1 1 d . A .
C82 C 0.5077(4) 0.90073(17) 0.1936(3) 0.0448(16) Uani 1 1 d . . .
C83 C 0.4636(4) 0.8960(2) 0.1391(3) 0.065(2) Uani 1 1 d . A .
H83 H 0.4708 0.8750 0.1151 0.078 Uiso 1 1 calc R . .
C84 C 0.4099(5) 0.9226(2) 0.1221(3) 0.072(2) Uani 1 1 d . A .
C85 C 0.3972(4) 0.9526(2) 0.1575(3) 0.070(2) Uani 1 1 d . A .
C86 C 0.4423(4) 0.95963(19) 0.2095(3) 0.059(2) Uani 1 1 d . . .
H86 H 0.4342 0.9810 0.2325 0.071 Uiso 1 1 calc R A .
C87 C 0.5003(3) 0.93414(17) 0.2269(3) 0.0444(15) Uani 1 1 d . A .
C88 C 0.5569(3) 0.94287(17) 0.2764(3) 0.0388(14) Uani 1 1 d . . .
C89 C 0.5547(3) 0.97792(18) 0.3043(3) 0.0441(15) Uani 1 1 d . A .
H89 H 0.5134 0.9945 0.2953 0.053 Uiso 1 1 calc R . .
C90 C 0.6147(3) 0.98746(17) 0.3453(3) 0.0434(15) Uani 1 1 d . . .
C91 C 0.6763(3) 0.96376(17) 0.3582(3) 0.0431(15) Uani 1 1 d . A .
C92 C 0.6782(3) 0.92862(17) 0.3331(3) 0.0411(15) Uani 1 1 d . . .
H92 H 0.7197 0.9123 0.3430 0.049 Uiso 1 1 calc R A .
C93 C 0.6174(3) 0.91731(17) 0.2925(2) 0.0374(14) Uani 1 1 d . A .
C94 C 0.6131(3) 0.87897(16) 0.2675(2) 0.0365(14) Uani 1 1 d . . .
C95 C 0.6577(3) 0.84999(17) 0.2939(3) 0.0436(15) Uani 1 1 d . A .
H95 H 0.6940 0.8550 0.3267 0.052 Uiso 1 1 calc R . .
C96 C 0.6482(3) 0.81399(18) 0.2717(3) 0.0456(16) Uani 1 1 d . A .
C97 C 0.7241(6) 0.7706(3) 0.3486(4) 0.060(4) Uani 0.709(4) 1 d PD A 1
C98 C 0.7972(6) 0.7647(4) 0.3486(5) 0.088(4) Uani 0.709(4) 1 d PD A 1
C99 C 0.8407(8) 0.7569(6) 0.4035(7) 0.103(5) Uani 0.709(4) 1 d PD A 1
H99A H 0.8930 0.7533 0.4065 0.123 Uiso 0.709(4) 1 calc PR A 1
C100 C 0.8071(8) 0.7546(4) 0.4511(6) 0.095(5) Uani 0.709(4) 1 d PD A 1
C101 C 0.7343(8) 0.7606(4) 0.4500(5) 0.104(5) Uani 0.709(4) 1 d PD A 1
H10A H 0.7132 0.7600 0.4847 0.125 Uiso 0.709(4) 1 calc PR A 1
C102 C 0.6888(7) 0.7680(5) 0.3965(4) 0.071(4) Uani 0.709(4) 1 d PD A 1
C103 C 0.8314(8) 0.7676(5) 0.2935(7) 0.112(7) Uani 0.709(4) 1 d PD A 1
H10B H 0.7922 0.7728 0.2609 0.168 Uiso 0.709(4) 1 calc PR A 1
H10C H 0.8560 0.7436 0.2868 0.168 Uiso 0.709(4) 1 calc PR A 1
H10D H 0.8680 0.7882 0.2972 0.168 Uiso 0.709(4) 1 calc PR A 1
C104 C 0.8553(11) 0.7452(4) 0.5101(6) 0.168(9) Uani 0.709(4) 1 d PD A 1
H10E H 0.8236 0.7446 0.5405 0.253 Uiso 0.709(4) 1 calc PR A 1
H10F H 0.8938 0.7646 0.5193 0.253 Uiso 0.709(4) 1 calc PR A 1
H10G H 0.8790 0.7204 0.5077 0.253 Uiso 0.709(4) 1 calc PR A 1
C105 C 0.6075(7) 0.7750(4) 0.3958(6) 0.097(4) Uani 0.709(4) 1 d PD A 1
H10H H 0.5838 0.7802 0.3562 0.146 Uiso 0.709(4) 1 calc PR A 1
H10I H 0.6008 0.7968 0.4204 0.146 Uiso 0.709(4) 1 calc PR A 1
H10J H 0.5847 0.7525 0.4104 0.146 Uiso 0.709(4) 1 calc PR A 1
C1A C 0.7504(13) 0.7731(10) 0.3249(9) 0.060(4) Uani 0.291(4) 1 d PD A 2
C2A C 0.8149(14) 0.7753(13) 0.3028(10) 0.088(4) Uani 0.291(4) 1 d PD A 2
C3A C 0.8832(13) 0.7680(9) 0.3405(10) 0.103(5) Uani 0.291(4) 1 d PD A 2
H3A H 0.9293 0.7680 0.3260 0.123 Uiso 0.291(4) 1 calc PR A 2
C4A C 0.8813(13) 0.7610(10) 0.3968(11) 0.095(5) Uani 0.291(4) 1 d PD A 2
C5A C 0.8165(15) 0.7560(19) 0.4166(14) 0.104(5) Uani 0.291(4) 1 d PD A 2
H5A H 0.8164 0.7454 0.4538 0.125 Uiso 0.291(4) 1 calc PR A 2
C6A C 0.7479(14) 0.7665(8) 0.3828(9) 0.071(4) Uani 0.291(4) 1 d PD A 2
C7A C 0.8187(15) 0.7825(11) 0.2393(10) 0.112(7) Uani 0.291(4) 1 d PD A 2
H7AA H 0.7682 0.7852 0.2182 0.168 Uiso 0.291(4) 1 calc PR A 2
H7AB H 0.8435 0.7611 0.2234 0.168 Uiso 0.291(4) 1 calc PR A 2
H7AC H 0.8469 0.8058 0.2354 0.168 Uiso 0.291(4) 1 calc PR A 2
C8A C 0.9566(17) 0.7551(9) 0.4369(14) 0.168(9) Uani 0.291(4) 1 d PD A 2
H8AA H 0.9977 0.7604 0.4153 0.253 Uiso 0.291(4) 1 calc PR A 2
H8AB H 0.9601 0.7288 0.4507 0.253 Uiso 0.291(4) 1 calc PR A 2
H8AC H 0.9596 0.7723 0.4700 0.253 Uiso 0.291(4) 1 calc PR A 2
C9A C 0.6780(19) 0.768(2) 0.4094(18) 0.097(4) Uani 0.291(4) 1 d PD A 2
H9AA H 0.6361 0.7747 0.3800 0.146 Uiso 0.291(4) 1 calc PR A 2
H9AB H 0.6834 0.7864 0.4407 0.146 Uiso 0.291(4) 1 calc PR A 2
H9AC H 0.6689 0.7426 0.4250 0.146 Uiso 0.291(4) 1 calc PR A 2
C106 C 0.5467(4) 0.74502(19) 0.1717(3) 0.0564(19) Uani 1 1 d . A .
C107 C 0.5715(5) 0.7346(2) 0.1219(3) 0.068(2) Uani 1 1 d . . .
C108 C 0.5233(5) 0.7122(2) 0.0831(3) 0.069(2) Uani 1 1 d . A .
H10K H 0.5374 0.7057 0.0468 0.083 Uiso 1 1 calc R . .
C109 C 0.4571(6) 0.6995(2) 0.0960(4) 0.076(3) Uani 1 1 d . . .
C110 C 0.4347(5) 0.7113(3) 0.1459(4) 0.086(3) Uani 1 1 d . A .
H11A H 0.3879 0.7028 0.1544 0.103 Uiso 1 1 calc R . .
C111 C 0.4769(4) 0.7350(2) 0.1849(4) 0.070(2) Uani 1 1 d . . .
C112 C 0.6470(5) 0.7467(3) 0.1097(4) 0.093(3) Uani 1 1 d . A .
H11B H 0.6719 0.7617 0.1422 0.139 Uiso 1 1 calc R . .
H11C H 0.6414 0.7620 0.0745 0.139 Uiso 1 1 calc R . .
H11D H 0.6770 0.7242 0.1046 0.139 Uiso 1 1 calc R . .
C113 C 0.4069(6) 0.6726(2) 0.0563(4) 0.104(4) Uani 1 1 d . A .
H11E H 0.4297 0.6672 0.0218 0.156 Uiso 1 1 calc R . .
H11F H 0.3582 0.6845 0.0448 0.156 Uiso 1 1 calc R . .
H11G H 0.4006 0.6489 0.0768 0.156 Uiso 1 1 calc R . .
C114 C 0.4510(6) 0.7471(3) 0.2406(4) 0.109(4) Uani 1 1 d . A .
H11H H 0.4876 0.7644 0.2617 0.164 Uiso 1 1 calc R . .
H11I H 0.4456 0.7247 0.2644 0.164 Uiso 1 1 calc R . .
H11J H 0.4029 0.7600 0.2318 0.164 Uiso 1 1 calc R . .
C115 C 0.3652(5) 0.9063(3) 0.0140(4) 0.058(3) Uiso 0.709(4) 1 d PD A 1
C116 C 0.4210(8) 0.9122(5) -0.0151(7) 0.080(4) Uiso 0.709(4) 1 d PD A 1
C117 C 0.4237(7) 0.8917(4) -0.0681(5) 0.096(4) Uiso 0.709(4) 1 d PD A 1
H11K H 0.4636 0.8952 -0.0896 0.115 Uiso 0.709(4) 1 calc PR A 1
C118 C 0.3679(7) 0.8674(4) -0.0862(5) 0.080(3) Uiso 0.709(4) 1 d PD A 1
C119 C 0.3132(7) 0.8619(4) -0.0553(5) 0.074(3) Uiso 0.709(4) 1 d PD A 1
H11M H 0.2754 0.8441 -0.0690 0.089 Uiso 0.709(4) 1 calc PR A 1
C120 C 0.3083(6) 0.8813(3) -0.0027(5) 0.077(3) Uiso 0.709(4) 1 d PD A 1
C121 C 0.4835(8) 0.9399(4) 0.0024(7) 0.117(5) Uiso 0.709(4) 1 d PD A 1
H12A H 0.4754 0.9530 0.0378 0.175 Uiso 0.709(4) 1 calc PR A 1
H12B H 0.4849 0.9584 -0.0286 0.175 Uiso 0.709(4) 1 calc PR A 1
H12C H 0.5309 0.9262 0.0094 0.175 Uiso 0.709(4) 1 calc PR A 1
C122 C 0.3675(9) 0.8450(5) -0.1433(6) 0.122(5) Uiso 0.709(4) 1 d PD A 1
H12D H 0.3230 0.8290 -0.1503 0.183 Uiso 0.709(4) 1 calc PR A 1
H12E H 0.4121 0.8290 -0.1403 0.183 Uiso 0.709(4) 1 calc PR A 1
H12F H 0.3673 0.8628 -0.1754 0.183 Uiso 0.709(4) 1 calc PR A 1
C123 C 0.2486(13) 0.8735(8) 0.0330(9) 0.109(5) Uiso 0.709(4) 1 d PD A 1
H12G H 0.2556 0.8899 0.0673 0.164 Uiso 0.709(4) 1 calc PR A 1
H12H H 0.2509 0.8469 0.0451 0.164 Uiso 0.709(4) 1 calc PR A 1
H12I H 0.1998 0.8787 0.0102 0.164 Uiso 0.709(4) 1 calc PR A 1
C1B C 0.3195(11) 0.8989(6) 0.0334(9) 0.058(3) Uiso 0.291(4) 1 d PD A 2
C2B C 0.3632(13) 0.8948(8) -0.0086(10) 0.080(4) Uiso 0.291(4) 1 d PD A 2
C3B C 0.3382(17) 0.8712(10) -0.0569(12) 0.096(4) Uiso 0.291(4) 1 d PD A 2
H3B H 0.3629 0.8703 -0.0899 0.115 Uiso 0.291(4) 1 calc PR A 2
C4B C 0.2764(14) 0.8500(8) -0.0528(10) 0.080(3) Uiso 0.291(4) 1 d PD A 2
C5B C 0.2358(13) 0.8514(7) -0.0097(9) 0.074(3) Uiso 0.291(4) 1 d PD A 2
H5B H 0.1951 0.8346 -0.0089 0.089 Uiso 0.291(4) 1 calc PR A 2
C6B C 0.255(2) 0.8784(14) 0.0344(16) 0.077(3) Uiso 0.291(4) 1 d PD A 2
C7B C 0.430(2) 0.9205(14) -0.010(2) 0.117(5) Uiso 0.291(4) 1 d PD A 2
H7BA H 0.4381 0.9357 0.0253 0.175 Uiso 0.291(4) 1 calc PR A 2
H7BB H 0.4198 0.9374 -0.0437 0.175 Uiso 0.291(4) 1 calc PR A 2
H7BC H 0.4738 0.9051 -0.0130 0.175 Uiso 0.291(4) 1 calc PR A 2
C8B C 0.255(2) 0.8225(10) -0.1041(13) 0.122(5) Uiso 0.291(4) 1 d PD A 2
H8BA H 0.2909 0.8250 -0.1313 0.183 Uiso 0.291(4) 1 calc PR A 2
H8BB H 0.2050 0.8286 -0.1237 0.183 Uiso 0.291(4) 1 calc PR A 2
H8BC H 0.2559 0.7964 -0.0896 0.183 Uiso 0.291(4) 1 calc PR A 2
C9B C 0.2151(18) 0.8765(10) 0.0867(12) 0.109(5) Uiso 0.291(4) 1 d PD A 2
H9BA H 0.2339 0.8966 0.1140 0.164 Uiso 0.291(4) 1 calc PR A 2
H9BB H 0.2241 0.8518 0.1055 0.164 Uiso 0.291(4) 1 calc PR A 2
H9BC H 0.1615 0.8800 0.0745 0.164 Uiso 0.291(4) 1 calc PR A 2
C124 C 0.3041(6) 1.0062(2) 0.1549(5) 0.083(3) Uani 1 1 d . A .
C125 C 0.3366(6) 1.0409(3) 0.1492(5) 0.105(4) Uani 1 1 d . . .
C126 C 0.3076(7) 1.0720(3) 0.1754(6) 0.113(4) Uani 1 1 d . A .
H12J H 0.3280 1.0965 0.1714 0.135 Uiso 1 1 calc R . .
C127 C 0.2516(8) 1.0677(4) 0.2059(7) 0.130(5) Uani 1 1 d . . .
C128 C 0.2215(7) 1.0319(4) 0.2129(6) 0.124(4) Uani 1 1 d . A .
H12K H 0.1826 1.0293 0.2355 0.149 Uiso 1 1 calc R . .
C129 C 0.2472(7) 1.0001(3) 0.1874(5) 0.107(4) Uani 1 1 d . . .
C130 C 0.3994(7) 1.0475(3) 0.1147(6) 0.122(4) Uani 1 1 d . A .
H13A H 0.4146 1.0232 0.0998 0.183 Uiso 1 1 calc R . .
H13B H 0.4418 1.0589 0.1396 0.183 Uiso 1 1 calc R . .
H13C H 0.3826 1.0646 0.0824 0.183 Uiso 1 1 calc R . .
C131 C 0.2251(8) 1.1029(4) 0.2351(7) 0.200(9) Uani 1 1 d . A .
H13D H 0.1848 1.0958 0.2564 0.300 Uiso 1 1 calc R . .
H13E H 0.2070 1.1218 0.2057 0.300 Uiso 1 1 calc R . .
H13F H 0.2666 1.1135 0.2618 0.300 Uiso 1 1 calc R . .
C132 C 0.2145(7) 0.9614(3) 0.1932(6) 0.139(5) Uani 1 1 d . A .
H13G H 0.2404 0.9429 0.1722 0.209 Uiso 1 1 calc R . .
H13H H 0.1615 0.9618 0.1772 0.209 Uiso 1 1 calc R . .
H13I H 0.2203 0.9544 0.2341 0.209 Uiso 1 1 calc R . .
C133 C 0.5747(4) 1.05075(18) 0.3795(3) 0.0538(18) Uani 1 1 d D . .
C134 C 0.5447(4) 1.0548(2) 0.4292(3) 0.062(2) Uani 1 1 d D A .
C135 C 0.4857(4) 1.0809(2) 0.4276(4) 0.070(2) Uani 1 1 d D . .
H13J H 0.4631 1.0843 0.4612 0.084 Uiso 1 1 calc R A .
C136 C 0.4603(4) 1.1012(2) 0.3799(4) 0.068(2) Uani 1 1 d D A .
C137 C 0.4944(4) 1.0983(2) 0.3325(4) 0.077(3) Uani 1 1 d D . .
H13K H 0.4774 1.1135 0.2997 0.093 Uiso 1 1 calc R A .
C138 C 0.5549(4) 1.0730(2) 0.3306(3) 0.069(2) Uani 1 1 d D A .
C139 C 0.5727(5) 1.0333(3) 0.4841(4) 0.087(3) Uani 1 1 d D . .
H13L H 0.5797 1.0066 0.4748 0.131 Uiso 1 1 calc R A .
H13M H 0.5362 1.0353 0.5108 0.131 Uiso 1 1 calc R . .
H13N H 0.6202 1.0441 0.5021 0.131 Uiso 1 1 calc R . .
C140 C 0.3926(4) 1.1272(2) 0.3784(5) 0.095(3) Uani 1 1 d D . .
H14A H 0.3746 1.1262 0.4158 0.142 Uiso 1 1 calc R A .
H14B H 0.3530 1.1187 0.3479 0.142 Uiso 1 1 calc R . .
H14C H 0.4067 1.1532 0.3706 0.142 Uiso 1 1 calc R . .
C141 C 0.5934(6) 1.0712(3) 0.2783(4) 0.101(3) Uani 1 1 d D . .
H14D H 0.6329 1.0521 0.2843 0.151 Uiso 1 1 calc R A .
H14E H 0.6152 1.0960 0.2721 0.151 Uiso 1 1 calc R . .
H14F H 0.5573 1.0644 0.2445 0.151 Uiso 1 1 calc R . .
C142 C 0.7995(4) 0.97172(19) 0.4259(3) 0.0520(18) Uani 1 1 d . . .
C143 C 0.8603(4) 0.9799(2) 0.3994(3) 0.0593(19) Uani 1 1 d . . .
C144 C 0.9305(4) 0.9690(2) 0.4282(4) 0.070(2) Uani 1 1 d . . .
H14G H 0.9737 0.9743 0.4112 0.084 Uiso 1 1 calc R . .
C145 C 0.9379(4) 0.9509(2) 0.4803(4) 0.069(2) Uani 1 1 d . . .
C146 C 0.8754(5) 0.9437(2) 0.5060(3) 0.068(2) Uani 1 1 d . . .
H14H H 0.8809 0.9313 0.5424 0.081 Uiso 1 1 calc R . .
C147 C 0.8045(4) 0.95421(19) 0.4794(3) 0.0549(18) Uani 1 1 d . . .
C148 C 0.8523(5) 1.0009(3) 0.3422(4) 0.085(3) Uani 1 1 d . . .
H14I H 0.7995 1.0060 0.3287 0.127 Uiso 1 1 calc R . .
H14J H 0.8725 0.9853 0.3136 0.127 Uiso 1 1 calc R . .
H14K H 0.8796 1.0249 0.3473 0.127 Uiso 1 1 calc R . .
C149 C 1.0157(5) 0.9385(3) 0.5102(4) 0.096(3) Uani 1 1 d . . .
H14L H 1.0531 0.9459 0.4862 0.144 Uiso 1 1 calc R . .
H14M H 1.0165 0.9110 0.5153 0.144 Uiso 1 1 calc R . .
H14N H 1.0267 0.9509 0.5479 0.144 Uiso 1 1 calc R . .
C150 C 0.7383(5) 0.9465(2) 0.5076(4) 0.075(2) Uani 1 1 d . . .
H15A H 0.6935 0.9557 0.4829 0.113 Uiso 1 1 calc R . .
H15B H 0.7435 0.9596 0.5449 0.113 Uiso 1 1 calc R . .
H15C H 0.7339 0.9192 0.5137 0.113 Uiso 1 1 calc R . .
B1 B 0.2617(8) 0.4709(3) 0.4779(6) 0.087(4) Uani 1 1 d . . .
F1 F 0.2626(8) 0.4386(2) 0.5067(4) 0.278(8) Uani 1 1 d . . .
F2 F 0.2335(4) 0.46546(18) 0.4191(3) 0.123(2) Uani 1 1 d . . .
F3 F 0.2106(3) 0.4919(3) 0.4981(3) 0.135(3) Uani 1 1 d . . .
F4 F 0.3249(3) 0.4913(2) 0.4844(3) 0.142(3) Uani 1 1 d . . .
B2 B 0.5419(13) 0.6251(6) 0.9314(8) 0.147(8) Uani 1 1 d . . .
F5 F 0.5586(5) 0.5875(3) 0.9322(4) 0.175(3) Uani 1 1 d . . .
F6 F 0.5485(5) 0.6404(3) 0.8785(3) 0.171(3) Uani 1 1 d . . .
F7 F 0.4695(5) 0.6289(3) 0.9422(3) 0.172(4) Uani 1 1 d . . .
F8 F 0.5884(7) 0.6429(4) 0.9741(5) 0.233(6) Uani 1 1 d . . .
B3 B 0.410(2) 0.1681(4) 0.1893(11) 0.31(2) Uani 1 1 d . . .
F9 F 0.4396(7) 0.1369(2) 0.1656(6) 0.243(6) Uani 1 1 d . . .
F10 F 0.4196(10) 0.1715(2) 0.2409(4) 0.303(9) Uani 1 1 d . . .
F11 F 0.4478(10) 0.1994(3) 0.1607(5) 0.266(7) Uani 1 1 d . . .
F12 F 0.3450(10) 0.1718(4) 0.1639(5) 0.271(7) Uani 1 1 d . . .
B4 B 0.0563(7) 0.6917(5) 0.5281(8) 0.140(7) Uani 1 1 d D . .
F13 F 0.0938(13) 0.6995(4) 0.4873(6) 0.388(14) Uani 1 1 d D . .
F14 F 0.0337(8) 0.7177(3) 0.5576(4) 0.223(6) Uani 1 1 d D . .
F15 F 0.1130(9) 0.6797(8) 0.5619(12) 0.68(3) Uani 1 1 d D . .
F16 F 0.0227(4) 0.6610(2) 0.5171(5) 0.177(4) Uani 1 1 d D . .
B5 B 0.0653(6) 0.0450(3) 0.3243(6) 0.084(3) Uani 1 1 d . . .
F17 F 0.1253(4) 0.0645(2) 0.3488(3) 0.138(3) Uani 1 1 d . B .
F18 F 0.0655(6) 0.0130(3) 0.3602(5) 0.076(3) Uani 0.50 1 d P B 1
F19 F 0.0847(13) 0.0326(5) 0.2750(6) 0.173(9) Uani 0.50 1 d P B 1
F20 F -0.0022(9) 0.0589(4) 0.3073(14) 0.176(10) Uani 0.50 1 d P B 1
F18' F 0.0599(11) 0.0093(4) 0.3118(12) 0.175(9) Uani 0.50 1 d P B 2
F19' F 0.0528(8) 0.0659(4) 0.2703(5) 0.119(5) Uani 0.50 1 d P B 2
F20' F 0.0140(8) 0.0628(3) 0.3550(5) 0.084(4) Uani 0.50 1 d P B 2
B6 B 0.2387(7) 0.6078(4) 0.0650(6) 0.227(12) Uiso 1 1 d D . .
F21 F 0.1861(4) 0.5816(2) 0.0639(3) 0.162(3) Uiso 1 1 d D . .
F22 F 0.2786(4) 0.6016(2) 0.0232(3) 0.155(3) Uiso 1 1 d D . .
F23 F 0.2860(7) 0.6034(4) 0.1154(5) 0.295(6) Uiso 1 1 d D . .
F24 F 0.2118(7) 0.6413(3) 0.0705(6) 0.295(7) Uiso 1 1 d D . .
C151 C 0.0490(6) 0.3899(3) 0.1620(5) 0.119(4) Uani 1 1 d . . .
H15D H 0.0557 0.4059 0.1285 0.142 Uiso 1 1 calc R . .
H15E H 0.0130 0.4029 0.1832 0.142 Uiso 1 1 calc R . .
Cl1 Cl 0.13356(17) 0.38688(11) 0.20712(13) 0.1318(12) Uani 1 1 d . . .
Cl2 Cl 0.0110(2) 0.34693(10) 0.13671(14) 0.1319(11) Uani 1 1 d . . .
C152 C 0.3439(9) 0.4837(6) 0.3534(7) 0.302(13) Uiso 1 1 d D . .
H15F H 0.3200 0.4937 0.3856 0.362 Uiso 0.50 1 calc PR C 1
H15G H 0.3419 0.4557 0.3552 0.362 Uiso 0.50 1 calc PR C 1
H15H H 0.3743 0.4603 0.3553 0.362 Uiso 0.50 1 calc PR C 2
H15I H 0.3137 0.4834 0.3852 0.362 Uiso 0.50 1 calc PR C 2
Cl3 Cl 0.2901(7) 0.4990(3) 0.2860(5) 0.184(3) Uiso 0.50 1 d PD D 1
Cl4 Cl 0.4282(3) 0.49636(17) 0.3631(2) 0.0999(12) Uiso 0.50 1 d PD D 1
Cl3' Cl 0.4018(5) 0.5253(3) 0.3569(4) 0.184(3) Uiso 0.50 1 d PD D 2
Cl4' Cl 0.2894(4) 0.4878(2) 0.2889(3) 0.0999(12) Uiso 0.50 1 d PD D 2
C153 C 0.2409(11) 0.7085(7) 0.1655(7) 0.126(8) Uiso 0.50 1 d PD E 1
H15J H 0.2850 0.7201 0.1522 0.152 Uiso 0.50 1 calc PR E 1
H15K H 0.2341 0.6827 0.1491 0.152 Uiso 0.50 1 calc PR E 1
Cl5 Cl 0.2537(4) 0.7064(2) 0.2408(3) 0.129(2) Uiso 0.50 1 d PD E 1
Cl6 Cl 0.1652(4) 0.7347(2) 0.1438(3) 0.129(2) Uiso 0.50 1 d PD E 1
C154 C 0.2244(19) 0.8295(5) 0.1544(13) 0.097(12) Uiso 0.25 1 d PD A 2
H15L H 0.1710 0.8240 0.1547 0.116 Uiso 0.25 1 calc PR A 2
H15M H 0.2353 0.8262 0.1146 0.116 Uiso 0.25 1 calc PR A 2
Cl5' Cl 0.2452(6) 0.8757(3) 0.1780(5) 0.100(3) Uiso 0.25 1 d PD A 2
Cl6' Cl 0.2754(9) 0.8015(4) 0.1980(6) 0.119(4) Uiso 0.25 1 d PD A 2
C155 C 0.2293(14) 0.7879(6) 0.1650(13) 0.070(9) Uiso 0.25 1 d PD F 3
H15N H 0.1848 0.7996 0.1774 0.084 Uiso 0.25 1 calc PR F 3
H15O H 0.2263 0.7924 0.1230 0.084 Uiso 0.25 1 calc PR F 3
Cl5" Cl 0.2261(10) 0.7413(4) 0.1763(7) 0.157(5) Uiso 0.25 1 d PD F 3
Cl6" Cl 0.3071(10) 0.8108(5) 0.1997(8) 0.152(7) Uiso 0.25 1 d PD F 3
O1 O 0.1618(5) 0.7978(2) 0.8957(4) 0.154(4) Uani 1 1 d . . .
O2 O 0.0746(7) 0.9517(3) 0.2723(5) 0.208(5) Uani 1 1 d . . .

loop_
_atom_site_aniso_label
_atom_site_aniso_U_11
_atom_site_aniso_U_22
_atom_site_aniso_U_33
_atom_site_aniso_U_23
_atom_site_aniso_U_13
_atom_site_aniso_U_12
N1 0.060(3) 0.034(3) 0.043(3) 0.002(2) -0.013(3) -0.010(3)
N2 0.069(4) 0.032(3) 0.041(3) 0.003(2) -0.013(3) -0.008(3)
N3 0.041(3) 0.036(3) 0.037(3) 0.004(2) -0.010(2) -0.005(2)
N4 0.041(3) 0.035(3) 0.046(3) 0.002(2) -0.014(2) -0.006(2)
N5 0.044(3) 0.035(3) 0.056(3) 0.009(2) -0.017(3) -0.007(2)
N6 0.045(3) 0.045(3) 0.048(3) 0.006(3) -0.011(3) -0.003(3)
C1 0.064(4) 0.036(4) 0.053(4) 0.002(3) -0.011(4) -0.005(3)
C2 0.036(3) 0.041(4) 0.046(4) 0.003(3) -0.012(3) -0.003(3)
C3 0.049(4) 0.036(4) 0.056(4) 0.009(3) -0.012(3) -0.003(3)
C4 0.055(4) 0.032(3) 0.039(4) -0.002(3) -0.007(3) -0.013(3)
C5 0.054(4) 0.026(3) 0.041(4) 0.007(3) -0.005(3) -0.009(3)
C6 0.051(4) 0.035(3) 0.033(3) 0.005(3) -0.011(3) -0.005(3)
C7 0.044(3) 0.035(3) 0.033(3) 0.004(3) -0.007(3) -0.006(3)
C8 0.040(3) 0.031(3) 0.033(3) 0.001(3) -0.007(3) -0.004(3)
C9 0.046(4) 0.027(3) 0.043(4) 0.002(3) -0.006(3) -0.003(3)
C10 0.036(3) 0.036(3) 0.033(3) 0.005(3) -0.007(3) -0.003(3)
C11 0.036(3) 0.035(3) 0.046(4) 0.002(3) -0.010(3) -0.007(3)
C12 0.046(4) 0.027(3) 0.047(4) 0.007(3) -0.007(3) -0.005(3)
C13 0.039(3) 0.032(3) 0.042(4) 0.006(3) -0.008(3) -0.004(3)
C14 0.045(3) 0.029(3) 0.039(3) 0.003(3) -0.010(3) -0.009(3)
C15 0.050(4) 0.031(3) 0.044(4) 0.005(3) -0.013(3) -0.008(3)
C16 0.049(4) 0.030(3) 0.048(4) 0.007(3) -0.011(3) -0.004(3)
C17 0.041(3) 0.036(3) 0.047(4) 0.009(3) -0.014(3) -0.002(3)
C18 0.040(3) 0.036(3) 0.051(4) 0.006(3) -0.016(3) -0.011(3)
C19 0.045(4) 0.033(3) 0.042(4) 0.006(3) -0.010(3) -0.005(3)
C20 0.048(4) 0.029(3) 0.041(4) 0.005(3) -0.003(3) -0.009(3)
C21 0.047(4) 0.036(3) 0.041(4) 0.007(3) -0.013(3) -0.004(3)
C22 0.058(4) 0.032(3) 0.045(4) 0.002(3) -0.014(3) -0.009(3)
C23 0.064(5) 0.060(5) 0.052(5) -0.006(4) -0.003(4) -0.013(4)
C24 0.082(6) 0.067(5) 0.046(4) -0.003(4) -0.001(4) -0.012(4)
C25 0.071(5) 0.044(4) 0.053(5) 0.007(3) -0.019(4) -0.011(4)
C26 0.056(4) 0.057(5) 0.072(6) 0.004(4) -0.014(4) -0.012(4)
C27 0.059(5) 0.048(4) 0.058(5) -0.001(3) -0.005(4) -0.012(3)
C28 0.069(6) 0.155(10) 0.072(6) -0.030(6) 0.010(5) -0.024(6)
C29 0.107(7) 0.055(5) 0.060(5) 0.006(4) -0.038(5) -0.017(4)
C30 0.065(5) 0.144(9) 0.076(6) -0.014(6) 0.010(5) -0.022(6)
C31 0.067(5) 0.029(3) 0.048(4) 0.005(3) -0.016(3) -0.008(3)
C32 0.079(5) 0.049(4) 0.052(5) 0.000(4) -0.007(4) 0.004(4)
C33 0.078(6) 0.049(5) 0.090(7) 0.001(4) -0.013(5) 0.009(4)
C34 0.086(6) 0.046(4) 0.071(6) 0.013(4) -0.019(5) -0.006(4)
C35 0.093(6) 0.045(4) 0.065(5) 0.013(4) -0.004(5) -0.010(4)
C36 0.080(5) 0.038(4) 0.051(5) 0.011(3) -0.005(4) -0.011(4)
C37 0.099(7) 0.096(7) 0.084(7) 0.005(5) 0.007(5) 0.023(6)
C38 0.116(8) 0.066(6) 0.106(8) 0.021(5) -0.030(6) 0.011(5)
C39 0.093(6) 0.072(6) 0.072(6) 0.018(5) 0.013(5) 0.001(5)
C40 0.042(3) 0.034(3) 0.037(3) 0.004(3) -0.009(3) -0.002(3)
C41 0.045(4) 0.049(4) 0.051(4) 0.003(3) 0.000(3) -0.001(3)
C42 0.039(4) 0.054(4) 0.063(5) 0.005(4) -0.002(3) 0.011(3)
C43 0.046(4) 0.044(4) 0.049(4) 0.005(3) -0.007(3) 0.001(3)
C44 0.060(4) 0.051(4) 0.037(4) 0.005(3) 0.003(3) -0.005(3)
C45 0.042(3) 0.040(4) 0.045(4) 0.000(3) -0.004(3) 0.002(3)
C46 0.065(5) 0.082(6) 0.072(5) 0.020(4) 0.021(4) 0.014(4)
C47 0.062(5) 0.055(4) 0.067(5) 0.020(4) -0.016(4) 0.003(4)
C48 0.058(4) 0.062(5) 0.067(5) 0.011(4) 0.016(4) 0.012(4)
C49 0.045(4) 0.035(3) 0.046(4) 0.005(3) -0.015(3) -0.011(3)
C50 0.071(5) 0.059(5) 0.078(6) -0.007(4) 0.024(4) -0.015(4)
C51 0.095(7) 0.068(6) 0.102(7) -0.013(5) 0.040(6) -0.048(5)
C52 0.099(7) 0.042(4) 0.061(5) -0.003(4) -0.006(5) -0.026(5)
C53 0.064(5) 0.036(4) 0.095(6) -0.004(4) -0.017(5) -0.006(4)
C54 0.042(4) 0.045(4) 0.087(6) -0.003(4) -0.005(4) -0.006(3)
C55 0.125(9) 0.077(7) 0.235(15) -0.030(8) 0.115(10) -0.029(7)
C56 0.143(9) 0.052(5) 0.106(8) 0.001(5) 0.000(7) -0.045(6)
C57 0.071(6) 0.054(5) 0.220(13) -0.012(7) 0.043(7) -0.002(5)
C58 0.049(4) 0.033(3) 0.054(4) 0.013(3) -0.017(3) -0.004(3)
C59 0.057(4) 0.045(4) 0.089(6) 0.015(4) 0.004(4) 0.006(4)
C60 0.048(5) 0.052(5) 0.146(9) 0.038(6) 0.017(5) 0.001(4)
C61 0.057(5) 0.035(4) 0.127(8) 0.023(5) -0.030(5) -0.005(4)
C62 0.102(7) 0.040(4) 0.072(6) 0.001(4) -0.014(5) -0.008(4)
C63 0.090(6) 0.047(4) 0.052(5) 0.004(4) -0.007(4) -0.007(4)
C64 0.136(10) 0.072(7) 0.165(11) 0.005(7) 0.069(9) 0.012(6)
C65 0.090(7) 0.035(5) 0.266(15) 0.046(7) -0.064(8) -0.017(5)
C66 0.191(12) 0.088(7) 0.075(7) -0.003(6) 0.051(8) -0.010(8)
C67 0.038(3) 0.040(4) 0.053(4) 0.007(3) -0.008(3) -0.003(3)
C68 0.041(4) 0.040(4) 0.056(4) 0.006(3) -0.002(3) -0.001(3)
C69 0.047(4) 0.057(4) 0.057(4) -0.002(4) -0.017(4) -0.012(3)
C70 0.042(4) 0.072(5) 0.078(6) 0.006(4) -0.008(4) -0.008(4)
C71 0.052(5) 0.087(6) 0.076(6) -0.006(5) 0.012(4) -0.009(4)
C72 0.056(4) 0.063(5) 0.056(5) 0.001(4) 0.001(4) -0.005(4)
C73 0.071(5) 0.077(6) 0.068(5) -0.009(4) 0.007(4) -0.008(4)
C74 0.045(5) 0.115(8) 0.133(9) -0.018(7) -0.015(5) -0.020(5)
C75 0.079(6) 0.119(8) 0.065(6) -0.015(5) 0.014(5) -0.010(6)
N7 0.059(4) 0.048(3) 0.054(4) -0.009(3) -0.020(3) 0.013(3)
N8 0.061(4) 0.045(3) 0.046(3) -0.010(3) -0.014(3) 0.010(3)
N9 0.143(7) 0.049(4) 0.095(6) -0.014(4) -0.074(5) 0.018(4)
N10 0.099(5) 0.053(4) 0.104(6) -0.014(4) -0.067(5) 0.019(4)
N11 0.042(3) 0.048(3) 0.054(3) -0.013(3) -0.012(3) 0.007(3)
N12 0.040(3) 0.048(3) 0.055(3) -0.011(3) -0.011(3) 0.002(3)
C76 0.069(5) 0.044(4) 0.053(4) -0.005(3) -0.016(4) 0.013(4)
C77 0.148(9) 0.044(5) 0.133(9) -0.019(5) -0.096(8) 0.026(6)
C78 0.051(4) 0.044(4) 0.062(5) -0.015(3) -0.013(4) 0.001(3)
C79 0.054(4) 0.039(4) 0.040(4) -0.006(3) -0.007(3) 0.006(3)
C80 0.049(4) 0.041(4) 0.044(4) -0.001(3) -0.014(3) 0.007(3)
C81 0.045(4) 0.040(4) 0.042(4) 0.002(3) -0.002(3) 0.000(3)
C82 0.053(4) 0.032(3) 0.043(4) -0.001(3) -0.010(3) -0.002(3)
C83 0.093(6) 0.043(4) 0.046(4) -0.001(3) -0.027(4) 0.003(4)
C84 0.094(6) 0.044(4) 0.059(5) 0.003(4) -0.046(4) 0.005(4)
C85 0.076(5) 0.045(4) 0.072(5) -0.003(4) -0.040(4) 0.014(4)
C86 0.063(5) 0.041(4) 0.064(5) -0.006(3) -0.022(4) 0.004(3)
C87 0.046(4) 0.042(4) 0.041(4) 0.004(3) -0.006(3) -0.006(3)
C88 0.040(3) 0.038(3) 0.037(3) 0.003(3) 0.001(3) -0.003(3)
C89 0.039(3) 0.046(4) 0.044(4) -0.001(3) -0.006(3) 0.000(3)
C90 0.043(4) 0.040(4) 0.046(4) -0.005(3) 0.000(3) -0.001(3)
C91 0.039(3) 0.042(4) 0.044(4) -0.006(3) -0.006(3) -0.004(3)
C92 0.038(3) 0.040(3) 0.042(4) 0.002(3) -0.004(3) 0.002(3)
C93 0.037(3) 0.041(3) 0.033(3) 0.004(3) 0.001(3) -0.006(3)
C94 0.035(3) 0.037(3) 0.035(3) -0.002(3) 0.000(3) -0.002(3)
C95 0.036(3) 0.045(4) 0.045(4) -0.009(3) -0.006(3) 0.003(3)
C96 0.040(3) 0.044(4) 0.048(4) 0.000(3) -0.005(3) 0.004(3)
C97 0.081(9) 0.043(5) 0.049(9) -0.012(7) -0.017(6) 0.021(6)
C98 0.087(9) 0.092(9) 0.072(8) -0.039(8) -0.028(8) 0.034(7)
C99 0.085(10) 0.068(9) 0.135(14) -0.015(11) -0.049(10) 0.024(10)
C100 0.106(12) 0.048(7) 0.112(11) -0.016(7) -0.043(9) 0.020(7)
C101 0.173(16) 0.061(8) 0.067(9) 0.004(6) -0.021(9) -0.001(9)
C102 0.127(13) 0.042(5) 0.034(7) -0.004(6) -0.023(8) 0.014(9)
C103 0.049(7) 0.104(13) 0.177(18) -0.029(12) -0.003(10) 0.022(7)
C104 0.27(2) 0.058(8) 0.131(12) -0.018(8) -0.138(13) 0.022(11)
C105 0.129(12) 0.096(10) 0.071(8) -0.007(7) 0.027(9) 0.001(10)
C1A 0.081(9) 0.043(5) 0.049(9) -0.012(7) -0.017(6) 0.021(6)
C2A 0.087(9) 0.092(9) 0.072(8) -0.039(8) -0.028(8) 0.034(7)
C3A 0.085(10) 0.068(9) 0.135(14) -0.015(11) -0.049(10) 0.024(10)
C4A 0.106(12) 0.048(7) 0.112(11) -0.016(7) -0.043(9) 0.020(7)
C5A 0.173(16) 0.061(8) 0.067(9) 0.004(6) -0.021(9) -0.001(9)
C6A 0.127(13) 0.042(5) 0.034(7) -0.004(6) -0.023(8) 0.014(9)
C7A 0.049(7) 0.104(13) 0.177(18) -0.029(12) -0.003(10) 0.022(7)
C8A 0.27(2) 0.058(8) 0.131(12) -0.018(8) -0.138(13) 0.022(11)
C9A 0.129(12) 0.096(10) 0.071(8) -0.007(7) 0.027(9) 0.001(10)
C106 0.069(5) 0.039(4) 0.054(5) -0.006(3) -0.011(4) 0.014(3)
C107 0.090(6) 0.055(5) 0.055(5) -0.002(4) -0.003(4) 0.016(4)
C108 0.094(6) 0.055(5) 0.051(5) -0.009(4) -0.012(4) 0.013(5)
C109 0.094(7) 0.050(5) 0.071(6) -0.010(4) -0.026(5) 0.011(5)
C110 0.079(6) 0.077(6) 0.096(7) -0.015(5) -0.008(5) -0.011(5)
C111 0.060(5) 0.073(5) 0.073(6) -0.016(4) -0.004(4) -0.005(4)
C112 0.090(7) 0.112(8) 0.081(6) -0.022(6) 0.027(5) -0.004(6)
C113 0.115(8) 0.066(6) 0.110(8) -0.022(5) -0.053(6) 0.015(5)
C114 0.094(7) 0.139(10) 0.100(8) -0.030(7) 0.030(6) -0.015(7)
C124 0.076(6) 0.045(5) 0.106(7) -0.014(5) -0.059(6) 0.016(5)
C125 0.089(7) 0.062(6) 0.143(10) -0.011(6) -0.054(7) 0.013(6)
C126 0.097(8) 0.051(6) 0.169(12) -0.024(7) -0.050(8) 0.009(6)
C127 0.110(10) 0.089(9) 0.165(13) -0.030(9) -0.064(9) 0.030(8)
C128 0.107(9) 0.092(9) 0.152(11) -0.021(8) -0.048(8) 0.030(7)
C129 0.091(8) 0.087(8) 0.121(9) -0.004(7) -0.053(7) 0.016(7)
C130 0.112(9) 0.066(7) 0.172(12) -0.023(7) -0.031(9) 0.001(6)
C131 0.162(13) 0.133(12) 0.27(2) -0.108(13) -0.073(13) 0.065(10)
C132 0.138(10) 0.086(8) 0.167(12) 0.012(8) -0.067(9) -0.003(7)
C133 0.047(4) 0.044(4) 0.064(5) -0.016(4) -0.012(4) 0.002(3)
C134 0.053(4) 0.058(5) 0.071(5) -0.018(4) -0.007(4) 0.002(4)
C135 0.053(4) 0.053(5) 0.100(7) -0.027(5) 0.000(4) -0.005(4)
C136 0.049(4) 0.048(5) 0.100(7) -0.025(5) -0.012(5) -0.004(4)
C137 0.076(6) 0.039(4) 0.103(7) -0.003(4) -0.028(5) 0.005(4)
C138 0.073(5) 0.053(5) 0.072(6) -0.009(4) -0.015(4) 0.007(4)
C139 0.091(7) 0.090(7) 0.080(6) -0.003(5) 0.013(5) 0.014(5)
C140 0.056(5) 0.057(5) 0.165(10) -0.028(6) -0.004(6) 0.008(4)
C141 0.126(9) 0.078(6) 0.094(7) 0.018(6) 0.002(6) 0.012(6)
C142 0.043(4) 0.048(4) 0.059(5) -0.017(3) -0.015(3) 0.005(3)
C143 0.051(4) 0.064(5) 0.057(5) -0.008(4) -0.009(4) 0.002(4)
C144 0.047(4) 0.087(6) 0.073(6) -0.024(5) -0.007(4) 0.002(4)
C145 0.058(5) 0.063(5) 0.076(6) -0.030(4) -0.022(4) 0.010(4)
C146 0.076(6) 0.060(5) 0.059(5) -0.015(4) -0.018(4) 0.017(4)
C147 0.058(4) 0.048(4) 0.052(4) -0.010(3) -0.014(4) 0.009(3)
C148 0.059(5) 0.108(7) 0.085(6) 0.000(6) 0.001(5) -0.008(5)
C149 0.064(5) 0.106(7) 0.103(7) -0.033(6) -0.035(5) 0.034(5)
C150 0.079(6) 0.075(6) 0.068(5) 0.000(4) 0.000(5) 0.013(5)
B1 0.107(9) 0.042(6) 0.102(9) -0.017(6) -0.019(7) -0.021(6)
F1 0.490(19) 0.079(5) 0.193(9) 0.014(5) -0.180(11) -0.062(8)
F2 0.149(5) 0.120(5) 0.093(4) -0.025(4) -0.003(4) -0.042(4)
F3 0.071(4) 0.226(8) 0.106(5) -0.014(5) 0.007(3) -0.011(5)
F4 0.088(4) 0.210(8) 0.128(5) -0.041(5) 0.014(4) -0.033(5)
B2 0.20(2) 0.157(16) 0.099(12) 0.035(12) 0.086(13) 0.076(16)
F5 0.162(7) 0.204(9) 0.169(8) 0.025(7) 0.056(6) 0.082(7)
F6 0.218(8) 0.199(8) 0.121(6) -0.009(5) 0.103(6) -0.010(7)
F7 0.186(7) 0.222(9) 0.130(6) 0.059(6) 0.099(6) 0.104(7)
F8 0.260(13) 0.319(16) 0.129(8) -0.029(9) 0.063(8) -0.057(11)
B3 0.63(6) 0.028(7) 0.18(2) 0.001(10) -0.23(3) 0.000(16)
F9 0.311(14) 0.086(6) 0.356(15) -0.031(7) 0.125(12) -0.028(7)
F10 0.62(3) 0.093(6) 0.142(8) 0.020(5) -0.122(12) -0.008(9)
F11 0.46(2) 0.104(7) 0.216(11) 0.029(7) -0.021(12) -0.055(9)
F12 0.41(2) 0.207(13) 0.160(10) 0.011(8) -0.071(11) 0.090(13)
B4 0.054(7) 0.171(18) 0.197(19) -0.035(15) 0.029(9) -0.040(9)
F13 0.71(3) 0.221(12) 0.317(17) -0.103(12) 0.36(2) -0.263(18)
F14 0.416(17) 0.137(7) 0.142(7) -0.008(5) 0.126(9) 0.037(9)
F15 0.155(12) 0.93(6) 0.87(6) -0.62(5) -0.16(2) 0.17(2)
F16 0.113(5) 0.109(5) 0.303(12) 0.023(6) 0.009(6) -0.022(4)
B5 0.074(7) 0.058(6) 0.109(10) -0.017(7) -0.020(7) 0.014(5)
F17 0.141(5) 0.170(6) 0.098(4) -0.016(4) -0.004(4) -0.066(5)
F18 0.083(7) 0.042(6) 0.102(8) 0.016(6) 0.010(6) 0.011(5)
F19 0.38(3) 0.068(9) 0.071(9) -0.017(7) 0.015(12) 0.004(13)
F20 0.091(11) 0.068(9) 0.35(3) 0.040(16) -0.024(18) 0.000(7)
F18' 0.192(17) 0.058(9) 0.24(2) -0.029(14) -0.077(18) 0.027(9)
F19' 0.121(11) 0.135(12) 0.087(9) -0.045(8) -0.034(8) 0.044(9)
F20' 0.098(10) 0.063(7) 0.088(8) 0.011(6) 0.009(7) 0.019(6)
C151 0.109(8) 0.115(9) 0.121(9) 0.025(7) -0.018(7) 0.000(7)
Cl1 0.106(2) 0.187(3) 0.097(2) 0.005(2) -0.0003(17) 0.030(2)
Cl2 0.143(3) 0.150(3) 0.115(2) -0.004(2) 0.058(2) -0.024(2)
O1 0.189(9) 0.117(6) 0.135(7) -0.031(5) -0.045(6) 0.034(6)
O2 0.260(13) 0.118(8) 0.219(12) -0.024(7) -0.048(10) 0.009(8)

loop_
_atom_type_symbol
_atom_type_description
_atom_type_scat_dispersion_real
_atom_type_scat_dispersion_imag
_atom_type_scat_source
C C 0.0033 0.0016 'International Tables Vol C Tables 4.2.6.8 and 6.1.1.4'
H H 0.0000 0.0000 'International Tables Vol C Tables 4.2.6.8 and 6.1.1.4'
B B 0.0013 0.0007 'International Tables Vol C Tables 4.2.6.8 and 6.1.1.4'
N N 0.0061 0.0033 'International Tables Vol C Tables 4.2.6.8 and 6.1.1.4'
F F 0.0171 0.0103 'International Tables Vol C Tables 4.2.6.8 and 6.1.1.4'
Cl Cl 0.1484 0.1585 'International Tables Vol C Tables 4.2.6.8 and 6.1.1.4'
O O 0.0106 0.0060 'International Tables Vol C Tables 4.2.6.8 and 6.1.1.4'

loop_
_geom_angle_atom_site_label_1
_geom_angle_atom_site_label_2
_geom_angle_atom_site_label_3
_geom_angle
C1 N1 C4 107.7(5)
C1 N1 C22 125.1(5)
C4 N1 C22 127.1(5)
C1 N2 C5 107.5(5)
C1 N2 C31 124.1(5)
C5 N2 C31 128.4(5)
C2 N3 C10 107.9(5)
C2 N3 C40 123.9(5)
C10 N3 C40 128.1(5)
C2 N4 C11 108.2(5)
C2 N4 C49 124.3(5)
C11 N4 C49 127.3(5)
C3 N5 C16 108.0(5)
C3 N5 C58 124.1(5)
C16 N5 C58 127.9(5)
C3 N6 C17 107.9(5)
C3 N6 C67 124.1(5)
C17 N6 C67 127.3(5)
N1 C1 N2 111.4(6)
N3 C2 N4 111.0(5)
N6 C3 N5 111.1(5)
C21 C4 C5 121.8(5)
C21 C4 N1 131.3(5)
C5 C4 N1 106.9(5)
C6 C5 C4 121.7(5)
C6 C5 N2 131.5(5)
C4 C5 N2 106.6(5)
C5 C6 C7 118.1(5)
C6 C7 C20 119.7(5)
C6 C7 C8 120.7(5)
C20 C7 C8 119.5(5)
C9 C8 C13 120.3(5)
C9 C8 C7 119.5(5)
C13 C8 C7 120.1(5)
C10 C9 C8 118.0(5)
C9 C10 C11 122.1(5)
C9 C10 N3 131.5(5)
C11 C10 N3 106.4(5)
C12 C11 C10 121.4(5)
C12 C11 N4 132.1(5)
C10 C11 N4 106.5(5)
C11 C12 C13 118.6(5)
C12 C13 C8 119.7(5)
C12 C13 C14 120.3(5)
C8 C13 C14 119.8(5)
C15 C14 C19 119.7(5)
C15 C14 C13 121.0(5)
C19 C14 C13 119.3(5)
C16 C15 C14 118.2(5)
C15 C16 C17 121.5(5)
C15 C16 N5 132.2(5)
C17 C16 N5 106.2(5)
C18 C17 C16 121.7(5)
C18 C17 N6 131.5(5)
C16 C17 N6 106.8(5)
C17 C18 C19 117.7(5)
C18 C19 C14 120.6(5)
C18 C19 C20 119.6(5)
C14 C19 C20 119.8(5)
C21 C20 C7 120.4(5)
C21 C20 C19 119.6(5)
C7 C20 C19 119.9(5)
C4 C21 C20 117.9(5)
C27 C22 C23 124.2(6)
C27 C22 N1 118.3(6)
C23 C22 N1 117.5(6)
C22 C23 C24 115.5(7)
C22 C23 C28 122.9(7)
C24 C23 C28 121.6(7)
C25 C24 C23 121.9(7)
C26 C25 C24 119.6(7)
C26 C25 C29 122.5(8)
C24 C25 C29 117.8(8)
C25 C26 C27 121.9(7)
C22 C27 C26 116.8(7)
C22 C27 C30 121.9(7)
C26 C27 C30 121.3(7)
C32 C31 C36 123.2(6)
C32 C31 N2 117.8(6)
C36 C31 N2 118.9(7)
C31 C32 C33 116.7(7)
C31 C32 C37 122.6(7)
C33 C32 C37 120.7(8)
C34 C33 C32 121.9(8)
C33 C34 C35 119.8(7)
C33 C34 C38 120.0(9)
C35 C34 C38 120.2(9)
C36 C35 C34 120.6(8)
C31 C36 C35 117.7(8)
C31 C36 C39 121.8(6)
C35 C36 C39 120.5(7)
C45 C40 C41 123.7(6)
C45 C40 N3 118.4(5)
C41 C40 N3 117.9(6)
C40 C41 C42 116.9(6)
C40 C41 C46 122.6(6)
C42 C41 C46 120.5(6)
C43 C42 C41 121.8(6)
C42 C43 C44 119.0(6)
C42 C43 C47 119.9(6)
C44 C43 C47 121.1(6)
C43 C44 C45 121.7(6)
C40 C45 C44 116.8(6)
C40 C45 C48 122.6(6)
C44 C45 C48 120.6(6)
C50 C49 C54 124.4(6)
C50 C49 N4 117.0(6)
C54 C49 N4 118.6(6)
C49 C50 C51 115.8(8)
C49 C50 C55 122.8(7)
C51 C50 C55 121.4(8)
C52 C51 C50 122.3(8)
C53 C52 C51 118.9(7)
C53 C52 C56 121.0(9)
C51 C52 C56 120.1(9)
C52 C53 C54 122.4(8)
C49 C54 C53 116.1(7)
C49 C54 C57 122.4(6)
C53 C54 C57 121.5(7)
C59 C58 C63 123.4(6)
C59 C58 N5 117.8(6)
C63 C58 N5 118.6(7)
C58 C59 C60 117.1(8)
C58 C59 C64 123.4(7)
C60 C59 C64 119.5(8)
C61 C60 C59 122.0(9)
C60 C61 C62 119.2(7)
C60 C61 C65 120.9(10)
C62 C61 C65 120.0(10)
C63 C62 C61 121.6(8)
C62 C63 C58 116.7(8)
C62 C63 C66 121.7(8)
C58 C63 C66 121.5(7)
C72 C67 C68 123.4(6)
C72 C67 N6 117.2(6)
C68 C67 N6 119.3(6)
C67 C68 C69 117.0(6)
C67 C68 C73 123.2(6)
C69 C68 C73 119.8(7)
C70 C69 C68 121.8(7)
C69 C70 C71 119.0(7)
C69 C70 C74 120.3(8)
C71 C70 C74 120.7(8)
C70 C71 C72 122.0(7)
C67 C72 C71 116.8(7)
C67 C72 C75 122.4(7)
C71 C72 C75 120.7(7)
C76 N7 C96 108.3(5)
C76 N7 C1A 122.0(15)
C96 N7 C1A 125.9(15)
C76 N7 C97 123.5(7)
C96 N7 C97 126.0(6)
C1A N7 C97 30.9(9)
C76 N8 C79 107.8(5)
C76 N8 C106 125.2(6)
C79 N8 C106 126.9(5)
C77 N9 C84 106.9(7)
C77 N9 C1B 112.4(11)
C84 N9 C1B 130.5(12)
C77 N9 C115 127.1(8)
C84 N9 C115 124.6(8)
C1B N9 C115 40.7(8)
C77 N10 C85 106.6(7)
C77 N10 C124 128.9(7)
C85 N10 C124 124.5(6)
C78 N11 C90 106.8(5)
C78 N11 C133 128.7(5)
C90 N11 C133 124.1(5)
C78 N12 C91 108.4(5)
C78 N12 C142 123.5(5)
C91 N12 C142 128.1(5)
N8 C76 N7 111.3(6)
N10 C77 N9 111.7(7)
N11 C78 N12 111.2(6)
C80 C79 C96 121.8(6)
C80 C79 N8 131.2(6)
C96 C79 N8 106.7(5)
C79 C80 C81 118.2(6)
C80 C81 C94 120.1(5)
C80 C81 C82 119.9(5)
C94 C81 C82 119.7(5)
C83 C82 C87 120.2(6)
C83 C82 C81 120.8(6)
C87 C82 C81 119.0(5)
C84 C83 C82 117.8(7)
C83 C84 C85 121.7(6)
C83 C84 N9 131.9(7)
C85 C84 N9 106.4(6)
C84 C85 C86 122.1(6)
C84 C85 N10 108.4(6)
C86 C85 N10 129.4(7)
C85 C86 C87 117.6(6)
C86 C87 C82 119.9(6)
C86 C87 C88 120.4(6)
C82 C87 C88 119.5(6)
C89 C88 C93 120.6(5)
C89 C88 C87 119.3(5)
C93 C88 C87 119.9(5)
C90 C89 C88 117.6(6)
C89 C90 C91 121.9(6)
C89 C90 N11 129.8(6)
C91 C90 N11 108.1(5)
C92 C91 N12 133.3(6)
C92 C91 C90 121.2(5)
N12 C91 C90 105.5(5)
C91 C92 C93 118.6(6)
C92 C93 C88 119.7(5)
C92 C93 C94 121.3(5)
C88 C93 C94 118.9(5)
C95 C94 C81 120.0(5)
C95 C94 C93 120.4(5)
C81 C94 C93 119.4(5)
C96 C95 C94 118.7(5)
C95 C96 C79 121.2(6)
C95 C96 N7 132.7(6)
C79 C96 N7 106.0(5)
C98 C97 C102 124.8(10)
C98 C97 N7 115.5(9)
C102 C97 N7 119.6(9)
C97 C98 C99 116.3(11)
C97 C98 C103 121.3(10)
C99 C98 C103 122.4(12)
C100 C99 C98 119.7(12)
C101 C100 C99 122.9(11)
C101 C100 C104 118.4(14)
C99 C100 C104 118.7(13)
C100 C101 C102 119.4(12)
C97 C102 C101 116.8(11)
C97 C102 C105 124.2(9)
C101 C102 C105 118.9(11)
C2A C1A C6A 122.9(17)
C2A C1A N7 122.4(16)
C6A C1A N7 114.7(16)
C1A C2A C3A 118.2(17)
C1A C2A C7A 123.6(17)
C3A C2A C7A 118.0(18)
C4A C3A C2A 119.3(17)
C5A C4A C3A 121.0(18)
C5A C4A C8A 121(2)
C3A C4A C8A 117.8(19)
C4A C5A C6A 121(2)
C1A C6A C5A 115.8(17)
C1A C6A C9A 124(2)
C5A C6A C9A 120(2)
C107 C106 C111 123.4(7)
C107 C106 N8 118.9(7)
C111 C106 N8 117.6(7)
C106 C107 C108 116.9(8)
C106 C107 C112 120.9(8)
C108 C107 C112 122.2(8)
C109 C108 C107 121.7(8)
C110 C109 C108 118.7(8)
C110 C109 C113 118.9(10)
C108 C109 C113 122.3(9)
C109 C110 C111 123.1(9)
C110 C111 C106 116.0(8)
C110 C111 C114 121.8(8)
C106 C111 C114 122.1(7)
C116 C115 C120 124.0(10)
C116 C115 N9 122.0(9)
C120 C115 N9 114.0(8)
C115 C116 C117 119.4(10)
C115 C116 C121 124.7(11)
C117 C116 C121 115.9(11)
C118 C117 C116 117.9(11)
C119 C118 C117 120.7(11)
C119 C118 C122 119.3(11)
C117 C118 C122 120.0(11)
C118 C119 C120 123.4(11)
C115 C120 C119 114.5(10)
C115 C120 C123 122.6(11)
C119 C120 C123 122.8(11)
C2B C1B C6B 123.0(15)
C2B C1B N9 102.6(14)
C6B C1B N9 134.4(15)
C1B C2B C3B 119.1(16)
C1B C2B C7B 120.4(19)
C3B C2B C7B 119.5(18)
C4B C3B C2B 115.6(16)
C5B C4B C3B 125.9(16)
C5B C4B C8B 120.4(17)
C3B C4B C8B 113.7(17)
C4B C5B C6B 118.3(16)
C1B C6B C5B 117.2(16)
C1B C6B C9B 123.1(19)
C5B C6B C9B 117.9(18)
C6B C9B Cl5' 137(3)
C125 C124 C129 123.8(10)
C125 C124 N10 117.0(11)
C129 C124 N10 119.0(9)
C124 C125 C126 117.6(13)
C124 C125 C130 123.8(10)
C126 C125 C130 118.6(11)
C127 C126 C125 120.8(12)
C126 C127 C128 120.6(13)
C126 C127 C131 117.6(15)
C128 C127 C131 121.7(17)
C129 C128 C127 121.3(15)
C124 C129 C128 115.9(12)
C124 C129 C132 121.8(11)
C128 C129 C132 122.2(14)
C134 C133 C138 123.8(6)
C134 C133 N11 118.2(6)
C138 C133 N11 118.0(6)
C133 C134 C135 116.5(7)
C133 C134 C139 123.0(7)
C135 C134 C139 120.5(7)
C136 C135 C134 122.2(8)
C135 C136 C137 119.8(7)
C135 C136 C140 120.7(8)
C137 C136 C140 119.5(8)
C136 C137 C138 121.6(7)
C133 C138 C137 115.7(7)
C133 C138 C141 123.7(7)
C137 C138 C141 120.6(7)
C143 C142 C147 123.5(6)
C143 C142 N12 118.4(7)
C147 C142 N12 118.0(7)
C142 C143 C144 117.2(7)
C142 C143 C148 121.6(7)
C144 C143 C148 121.3(8)
C145 C144 C143 121.3(8)
C144 C145 C146 119.8(7)
C144 C145 C149 119.9(9)
C146 C145 C149 120.3(9)
C145 C146 C147 121.3(8)
C142 C147 C146 116.9(7)
C142 C147 C150 122.4(6)
C146 C147 C150 120.7(7)
F1 B1 F3 104.7(13)
F1 B1 F4 117.3(11)
F3 B1 F4 106.9(8)
F1 B1 F2 110.9(8)
F3 B1 F2 104.7(10)
F4 B1 F2 111.3(11)
F5 B2 F8 109.1(17)
F5 B2 F6 110.2(13)
F8 B2 F6 110.8(19)
F5 B2 F7 108.0(17)
F8 B2 F7 108.8(13)
F6 B2 F7 109.9(15)
F10 B3 F12 117(4)
F10 B3 F9 118.6(18)
F12 B3 F9 107.0(15)
F10 B3 F11 111.3(17)
F12 B3 F11 100.0(14)
F9 B3 F11 100(3)
F16 B4 F14 123.9(12)
F16 B4 F15 99.5(17)
F14 B4 F15 101.6(16)
F16 B4 F13 109.3(13)
F14 B4 F13 120.4(15)
F15 B4 F13 93.7(19)
F18' B5 F20 104.9(13)
F18' B5 F19 60.3(14)
F20 B5 F19 102.5(19)
F18' B5 F17 128.7(12)
F20 B5 F17 126.3(12)
F19 B5 F17 103.6(13)
F18' B5 F18 49.3(12)
F20 B5 F18 113.3(15)
F19 B5 F18 106.1(11)
F17 B5 F18 103.1(10)
F18' B5 F20' 121.1(18)
F20 B5 F20' 48.3(13)
F19 B5 F20' 150.8(14)
F17 B5 F20' 96.2(10)
F18 B5 F20' 89.7(11)
F18' B5 F19' 107.5(16)
F20 B5 F19' 62.2(13)
F19 B5 F19' 55.9(10)
F17 B5 F19' 97.1(11)
F18 B5 F19' 156.0(11)
F20' B5 F19' 100.9(10)
F24 B6 F22 118.8(11)
F24 B6 F21 110.9(11)
F22 B6 F21 110.1(10)
F24 B6 F23 102.5(10)
F22 B6 F23 106.2(10)
F21 B6 F23 107.4(11)
Cl1 C151 Cl2 115.2(7)
Cl4 C152 Cl4' 122.1(12)
Cl4 C152 Cl3' 38.3(5)
Cl4' C152 Cl3' 103.4(9)
Cl4 C152 Cl3 115.2(11)
Cl4' C152 Cl3 12.6(6)
Cl3' C152 Cl3 91.8(9)
Cl6 C153 Cl5 108.1(11)
Cl6' C154 Cl5' 107.2(14)
C154 Cl5' C9B 71.5(14)
Cl5" C155 Cl6" 115.7(15)

loop_
_geom_bond_atom_site_label_1
_geom_bond_atom_site_label_2
_geom_bond_distance
N1 C1 1.326(8)
N1 C4 1.402(7)
N1 C22 1.453(8)
N2 C1 1.334(8)
N2 C5 1.404(7)
N2 C31 1.441(8)
N3 C2 1.323(7)
N3 C10 1.409(7)
N3 C40 1.454(7)
N4 C2 1.329(7)
N4 C11 1.397(7)
N4 C49 1.458(7)
N5 C3 1.331(8)
N5 C16 1.404(7)
N5 C58 1.443(8)
N6 C3 1.326(8)
N6 C17 1.402(7)
N6 C67 1.461(8)
C4 C21 1.366(8)
C4 C5 1.389(8)
C5 C6 1.380(8)
C6 C7 1.391(8)
C7 C20 1.436(8)
C7 C8 1.472(8)
C8 C9 1.401(8)
C8 C13 1.434(8)
C9 C10 1.369(8)
C10 C11 1.390(8)
C11 C12 1.373(8)
C12 C13 1.398(8)
C13 C14 1.483(8)
C14 C15 1.392(8)
C14 C19 1.433(8)
C15 C16 1.379(8)
C16 C17 1.395(8)
C17 C18 1.373(8)
C18 C19 1.396(8)
C19 C20 1.471(8)
C20 C21 1.397(8)
C22 C27 1.371(10)
C22 C23 1.383(10)
C23 C24 1.407(10)
C23 C28 1.493(11)
C24 C25 1.377(11)
C25 C26 1.338(11)
C25 C29 1.526(9)
C26 C27 1.405(10)
C27 C30 1.500(11)
C31 C32 1.382(10)
C31 C36 1.387(10)
C32 C33 1.403(10)
C32 C37 1.502(11)
C33 C34 1.354(12)
C34 C35 1.394(12)
C34 C38 1.533(11)
C35 C36 1.389(10)
C36 C39 1.518(11)
C40 C45 1.372(9)
C40 C41 1.384(9)
C41 C42 1.399(9)
C41 C46 1.497(10)
C42 C43 1.369(9)
C43 C44 1.377(9)
C43 C47 1.517(9)
C44 C45 1.403(9)
C45 C48 1.511(9)
C49 C50 1.357(10)
C49 C54 1.379(10)
C50 C51 1.407(11)
C50 C55 1.464(12)
C51 C52 1.362(12)
C52 C53 1.345(11)
C52 C56 1.550(10)
C53 C54 1.397(10)
C54 C57 1.503(11)
C58 C59 1.366(10)
C58 C63 1.393(10)
C59 C60 1.409(10)
C59 C64 1.489(12)
C60 C61 1.347(13)
C61 C62 1.393(12)
C61 C65 1.536(10)
C62 C63 1.387(10)
C63 C66 1.515(12)
C67 C72 1.377(10)
C67 C68 1.385(9)
C68 C69 1.390(9)
C68 C73 1.488(10)
C69 C70 1.365(10)
C70 C71 1.380(11)
C70 C74 1.526(10)
C71 C72 1.384(10)
C72 C75 1.508(11)
N7 C76 1.328(8)
N7 C96 1.403(8)
N7 C1A 1.44(2)
N7 C97 1.512(11)
N8 C76 1.320(8)
N8 C79 1.409(8)
N8 C106 1.466(8)
N9 C77 1.353(11)
N9 C84 1.407(9)
N9 C1B 1.44(2)
N9 C115 1.533(12)
N10 C77 1.333(11)
N10 C85 1.399(9)
N10 C124 1.460(11)
N11 C78 1.329(8)
N11 C90 1.396(8)
N11 C133 1.453(8)
N12 C78 1.337(8)
N12 C91 1.393(7)
N12 C142 1.450(8)
C79 C80 1.368(8)
C79 C96 1.395(8)
C80 C81 1.398(8)
C81 C94 1.431(8)
C81 C82 1.460(8)
C82 C83 1.411(9)
C82 C87 1.431(9)
C83 C84 1.369(10)
C84 C85 1.385(11)
C85 C86 1.385(9)
C86 C87 1.398(9)
C87 C88 1.463(8)
C88 C89 1.402(8)
C88 C93 1.427(8)
C89 C90 1.381(8)
C90 C91 1.395(8)
C91 C92 1.375(8)
C92 C93 1.403(8)
C93 C94 1.471(8)
C94 C95 1.391(8)
C95 C96 1.374(8)
C97 C98 1.344(12)
C97 C102 1.375(12)
C98 C99 1.431(13)
C98 C103 1.517(14)
C99 C100 1.352(14)
C100 C101 1.335(14)
C100 C104 1.558(13)
C101 C102 1.418(13)
C102 C105 1.496(14)
C1A C2A 1.352(16)
C1A C6A 1.381(15)
C2A C3A 1.435(16)
C2A C7A 1.521(17)
C3A C4A 1.346(17)
C4A C5A 1.339(17)
C4A C8A 1.554(16)
C5A C6A 1.421(16)
C6A C9A 1.497(17)
C106 C107 1.361(10)
C106 C111 1.395(11)
C107 C108 1.408(11)
C107 C112 1.505(12)
C108 C109 1.359(12)
C109 C110 1.359(12)
C109 C113 1.531(11)
C110 C111 1.384(11)
C111 C114 1.512(12)
C115 C116 1.320(12)
C115 C120 1.369(11)
C116 C117 1.446(13)
C116 C121 1.506(14)
C117 C118 1.347(13)
C118 C119 1.327(12)
C118 C122 1.553(13)
C119 C120 1.423(12)
C120 C123 1.492(14)
C1B C2B 1.361(13)
C1B C6B 1.382(13)
C2B C3B 1.423(13)
C2B C7B 1.516(14)
C3B C4B 1.365(13)
C4B C5B 1.338(13)
C4B C8B 1.547(13)
C5B C6B 1.410(13)
C6B C9B 1.514(14)
C9B Cl5' 2.13(3)
C124 C125 1.377(14)
C124 C129 1.388(15)
C125 C126 1.397(15)
C125 C130 1.512(16)
C126 C127 1.336(18)
C127 C128 1.396(17)
C127 C131 1.528(16)
C128 C129 1.386(15)
C129 C132 1.502(15)
C133 C134 1.364(9)
C133 C138 1.391(9)
C134 C135 1.408(9)
C134 C139 1.514(10)
C135 C136 1.350(10)
C136 C137 1.354(10)
C136 C140 1.530(9)
C137 C138 1.422(9)
C138 C141 1.498(11)
C142 C143 1.377(10)
C142 C147 1.388(10)
C143 C144 1.405(10)
C143 C148 1.517(11)
C144 C145 1.364(12)
C145 C146 1.387(12)
C145 C149 1.543(10)
C146 C147 1.393(10)
C147 C150 1.482(11)
B1 F1 1.321(13)
B1 F3 1.330(14)
B1 F4 1.345(12)
B1 F2 1.408(12)
B2 F5 1.361(19)
B2 F8 1.36(2)
B2 F6 1.370(16)
B2 F7 1.38(2)
B3 F10 1.20(2)
B3 F12 1.24(3)
B3 F9 1.38(3)
B3 F11 1.51(3)
B4 F16 1.253(13)
B4 F14 1.255(13)
B4 F15 1.274(17)
B4 F13 1.284(13)
B5 F18' 1.292(17)
B5 F20 1.325(18)
B5 F19 1.330(19)
B5 F17 1.344(11)
B5 F18 1.406(16)
B5 F20' 1.410(18)
B5 F19' 1.451(19)
B6 F24 1.295(11)
B6 F22 1.321(11)
B6 F21 1.326(11)
B6 F23 1.360(11)
C151 Cl1 1.732(10)
C151 Cl2 1.734(12)
C152 Cl4 1.578(14)
C152 Cl4' 1.683(15)
C152 Cl3' 1.800(15)
C152 Cl3 1.811(15)
C153 Cl6 1.673(16)
C153 Cl5 1.745(16)
C154 Cl6' 1.609(19)
C154 Cl5' 1.744(19)
C155 Cl5" 1.668(18)
C155 Cl6" 1.722(18)
